data_2241860
loop_
_publ_author_name
'Claudio-Catal\'an, Miguel \'Angel'
'Medrano, Felipe'
'Tlahuext, Hugo'
'Godoy-Alc\'antar, Carolina'

_publ_section_title
;
 Crystal structure of
 <i>N</i>,<i>N</i>'-bis[2-((benzyl){[5-(dimethylamino)naphthalen-1-yl]sulfonyl}amino)ethyl]naphthalene-1,8:4,5-tetracarboximide
 1,2-dichlorobenzene trisolvate
;
_journal_coeditor_code ZS2369
_journal_issue 10
_journal_name_full 'Acta Crystallographica Section E'
_journal_page_first 1503
_journal_page_last 1508
_journal_paper_doi 10.1107/S2056989016015188
_journal_volume 72
_journal_year 2016
_chemical_formula_iupac 'C56 H50 N6 O8 S2, 3C6 H4 Cl2'
_chemical_formula_moiety 'C56 H50 N6 O8 S2, 3(C6 H4 Cl2)'
_chemical_formula_sum 'C74 H62 Cl6 N6 O8 S2'
_chemical_formula_weight 1440.11
_chemical_melting_point_gt 516
_chemical_melting_point_lt 517
_chemical_name_systematic
;<i>N</i>,<i>N</i>'-Bis[2-((benzyl){[5-(dimethylamino)naphthalen-1-yl]sulfonyl}amino)ethyl]naphthalene-1,8:4,5-tetracarboximide 1,2-dichlorobenzene
trisolvate
;
_space_group_crystal_system triclinic
_space_group_IT_number 2
_space_group_name_Hall '-P 1'
_space_group_name_H-M_alt 'P -1'
_symmetry_space_group_name_Hall '-P 1'
_symmetry_space_group_name_H-M 'P -1'
_atom_sites_solution_hydrogens geom
_atom_sites_solution_primary direct
_audit_creation_method
;
Olex2 1.2
(compiled 2016.02.19 svn.r3266 for OlexSys, GUI svn.r5155)
;
_cell_angle_alpha 110.9544(12)
_cell_angle_beta 96.2760(11)
_cell_angle_gamma 103.5159(10)
_cell_formula_units_Z 2
_cell_length_a 12.17737(14)
_cell_length_b 17.2876(2)
_cell_length_c 17.8916(2)
_cell_measurement_reflns_used 29431
_cell_measurement_temperature 100.00(10)
_cell_measurement_theta_max 72.6380
_cell_measurement_theta_min 2.8690
_cell_volume 3341.92(8)
_computing_cell_refinement
;
CrysAlis PRO (Agilent, 2014)
;
_computing_data_collection
;
CrysAlis PRO (Agilent, 2014)
;
_computing_data_reduction
;
CrysAlis PRO (Agilent, 2014)
;
_computing_molecular_graphics
;
<i>OLEX2</i> (Dolomanov <i>et al.</i>, 2009) and
DIAMOND (Brandenburg, 1999)
;
_computing_publication_material
;
<i>OLEX2</i> (Dolomanov <i>et al.</i>, 2009)
;
_computing_structure_refinement
;
<i>SHELXL2014/7</i> (Sheldrick, 2015)
;
_computing_structure_solution
;
SHELXS97 (Sheldrick, 2008)
;
_diffrn_ambient_temperature 100.00(10)
_diffrn_detector_area_resol_mean 8.0769
_diffrn_measured_fraction_theta_full 0.999
_diffrn_measured_fraction_theta_max 0.979
_diffrn_measurement_device 'Oxford Diffraction CCD-detector diffractometer'
_diffrn_measurement_device_type 'Agilent SuperNova, Dual, Cu at zero, EosS2'
_diffrn_measurement_method '\w scans'
_diffrn_radiation_monochromator mirror
_diffrn_radiation_type CuK\a
_diffrn_radiation_wavelength 1.54184
_diffrn_reflns_av_R_equivalents 0.0261
_diffrn_reflns_limit_h_max 15
_diffrn_reflns_limit_h_min -15
_diffrn_reflns_limit_k_max 21
_diffrn_reflns_limit_k_min -21
_diffrn_reflns_limit_l_max 22
_diffrn_reflns_limit_l_min -21
_diffrn_reflns_number 54279
_diffrn_reflns_theta_full 67.684
_diffrn_reflns_theta_max 73.030
_diffrn_reflns_theta_min 2.706
_exptl_absorpt_coefficient_mu 3.444
_exptl_absorpt_correction_T_max 1.00000
_exptl_absorpt_correction_T_min 0.87394
_exptl_absorpt_correction_type multi-scan
_exptl_absorpt_process_details
;
(CrysAlis PRO; Agilent, 2014)
;
_exptl_crystal_colour orange
_exptl_crystal_density_diffrn 1.431
_exptl_crystal_description prism
_exptl_crystal_F_000 1492
_exptl_crystal_size_max 0.20
_exptl_crystal_size_mid 0.10
_exptl_crystal_size_min 0.05
_refine_diff_density_max 0.735
_refine_diff_density_min -0.448
_refine_ls_extinction_method none
_refine_ls_goodness_of_fit_ref 1.033
_refine_ls_hydrogen_treatment constr
_refine_ls_matrix_type full
_refine_ls_number_parameters 869
_refine_ls_number_reflns 13086
_refine_ls_number_restraints 0
_refine_ls_restrained_S_all 1.033
_refine_ls_R_factor_all 0.0377
_refine_ls_R_factor_gt 0.0343
_refine_ls_shift/su_max 0.001
_refine_ls_shift/su_mean 0.000
_refine_ls_structure_factor_coef Fsqd
_refine_ls_weighting_details 'w=1/[\s^2^(Fo^2^)+(0.0560P)^2^+1.4060P] where P=(Fo^2^+2Fc^2^)/3'
_refine_ls_weighting_scheme calc
_refine_ls_wR_factor_gt 0.0946
_refine_ls_wR_factor_ref 0.0973
_reflns_number_gt 11914
_reflns_number_total 13086
_reflns_threshold_expression 'I > 2\s(I)'
_cod_data_source_file zs2369sup1.cif
_cod_data_source_block I
_cod_original_cell_volume 3341.91(8)
_cod_database_code 2241860
_shelx_space_group_comment
;
The symmetry employed for this shelxl refinement is uniquely defined
by the following loop, which should always be used as a source of
symmetry information in preference to the above space-group names.
They are only intended as comments.
;

loop_
_space_group_symop_operation_xyz
'x, y, z'
'-x, -y, -z'

loop_
_atom_site_type_symbol
_atom_site_label
_atom_site_fract_x
_atom_site_fract_y
_atom_site_fract_z
_atom_site_U_iso_or_equiv
_atom_site_adp_type
_atom_site_calc_flag
_atom_site_occupancy
S S1 0.19073(3) 0.75685(2) 0.24683(2) 0.01493(8) Uani d 1
Cl Cl6 0.67288(4) 0.57176(3) 0.54497(3) 0.03455(10) Uani d 1
Cl Cl5 0.69686(4) 0.73661(3) 0.50338(3) 0.04428(13) Uani d 1
O O3 -0.08861(9) 0.89558(7) 0.24342(6) 0.0210(2) Uani d 1
O O1 0.19908(9) 0.77111(7) 0.17289(6) 0.0212(2) Uani d 1
O O4 -0.08934(9) 0.72885(6) 0.39083(6) 0.0194(2) Uani d 1
O O2 0.26566(9) 0.71343(7) 0.27162(6) 0.0197(2) Uani d 1
N N2 -0.08971(10) 0.81240(7) 0.31685(7) 0.0149(2) Uani d 1
N N1 0.05830(10) 0.70359(7) 0.24087(7) 0.0152(2) Uani d 1
C C13 -0.07211(12) 0.89229(9) 0.31046(9) 0.0157(3) Uani d 1
C C1 0.21767(11) 0.86101(9) 0.32637(9) 0.0148(3) Uani d 1
C C2 0.22425(12) 0.92925(9) 0.30290(9) 0.0185(3) Uani d 1
H H2 0.2112 0.9190 0.2464 0.022 Uiso calc 1
N N3 0.35385(11) 1.06595(8) 0.61154(8) 0.0203(3) Uani d 1
C C15 -0.01802(11) 0.96231(9) 0.46334(8) 0.0133(3) Uani d 1
C C18 -0.01783(12) 0.87352(9) 0.54171(9) 0.0170(3) Uani d 1
H H18 -0.0290 0.8181 0.5437 0.020 Uiso calc 1
C C4 0.27689(12) 1.02957(9) 0.44374(9) 0.0181(3) Uani d 1
H H4 0.2967 1.0873 0.4834 0.022 Uiso calc 1
C C16 -0.03523(11) 0.88034(9) 0.46729(9) 0.0139(3) Uani d 1
C C23 -0.14700(13) 0.41817(10) 0.06594(10) 0.0226(3) Uani d 1
H H23 -0.2258 0.3848 0.0445 0.027 Uiso calc 1
C C17 -0.07277(11) 0.80072(9) 0.39066(9) 0.0148(3) Uani d 1
C C19 0.01643(12) 0.94848(9) 0.61479(9) 0.0177(3) Uani d 1
H H19 0.0270 0.9435 0.6661 0.021 Uiso calc 1
C C12 -0.13094(12) 0.73496(9) 0.23968(9) 0.0169(3) Uani d 1
H H12A -0.1931 0.7419 0.2043 0.020 Uiso calc 1
H H12B -0.1642 0.6838 0.2517 0.020 Uiso calc 1
C C5 0.27561(11) 0.96116(9) 0.47012(9) 0.0148(3) Uani d 1
C C10 0.23834(11) 0.87377(9) 0.41091(9) 0.0140(3) Uani d 1
C C21 -0.00149(12) 0.54144(9) 0.17070(9) 0.0157(3) Uani d 1
C C14 -0.03475(12) 0.97082(9) 0.38777(9) 0.0150(3) Uani d 1
C C3 0.25032(13) 1.01428(9) 0.36250(10) 0.0202(3) Uani d 1
H H3 0.2495 1.0608 0.3463 0.024 Uiso calc 1
C C6 0.30788(11) 0.97820(9) 0.55544(9) 0.0166(3) Uani d 1
C C22 -0.11631(13) 0.49109(9) 0.13944(9) 0.0186(3) Uani d 1
H H22 -0.1741 0.5065 0.1683 0.022 Uiso calc 1
C C9 0.22245(12) 0.80530(9) 0.43852(9) 0.0168(3) Uani d 1
H H9 0.1960 0.7468 0.4000 0.020 Uiso calc 1
C C11 -0.03476(12) 0.71921(9) 0.19387(8) 0.0155(3) Uani d 1
H H11A -0.0676 0.6685 0.1412 0.019 Uiso calc 1
H H11B -0.0020 0.7702 0.1815 0.019 Uiso calc 1
C C25 0.05176(14) 0.44374(10) 0.05536(10) 0.0241(3) Uani d 1
H H25 0.1097 0.4273 0.0272 0.029 Uiso calc 1
C C8 0.24521(13) 0.82367(10) 0.52047(9) 0.0202(3) Uani d 1
H H8 0.2306 0.7774 0.5384 0.024 Uiso calc 1
C C73 0.43748(14) 0.73761(12) 0.62140(11) 0.0321(4) Uani d 1
H H73 0.3867 0.7718 0.6371 0.039 Uiso calc 1
C C7 0.28998(13) 0.90977(10) 0.57924(9) 0.0201(3) Uani d 1
H H7 0.3079 0.9205 0.6357 0.024 Uiso calc 1
C C74 0.51894(16) 0.75901(11) 0.57842(11) 0.0300(4) Uani d 1
H H74 0.5243 0.8078 0.5647 0.036 Uiso calc 1
C C69 0.59299(14) 0.70853(10) 0.55541(10) 0.0243(3) Uani d 1
C C20 0.03168(12) 0.62007(9) 0.25087(9) 0.0163(3) Uani d 1
H H20A -0.0326 0.6166 0.2802 0.020 Uiso calc 1
H H20B 0.1002 0.6189 0.2853 0.020 Uiso calc 1
C C70 0.58373(13) 0.63686(10) 0.57470(10) 0.0226(3) Uani d 1
C C24 -0.06324(14) 0.39416(10) 0.02411(10) 0.0234(3) Uani d 1
H H24 -0.0842 0.3441 -0.0256 0.028 Uiso calc 1
C C28 0.35179(15) 1.08222(11) 0.69698(10) 0.0276(3) Uani d 1
H H28A 0.2750 1.0524 0.7009 0.041 Uiso calc 1
H H28B 0.3692 1.1447 0.7286 0.041 Uiso calc 1
H H28C 0.4098 1.0606 0.7189 0.041 Uiso calc 1
C C26 0.08184(13) 0.51720(9) 0.12751(9) 0.0199(3) Uani d 1
H H26 0.1603 0.5515 0.1478 0.024 Uiso calc 1
C C71 0.50229(16) 0.61617(12) 0.61816(11) 0.0308(4) Uani d 1
H H71 0.4965 0.5673 0.6318 0.037 Uiso calc 1
C C27 0.47087(14) 1.10772(12) 0.60510(11) 0.0308(4) Uani d 1
H H27A 0.5270 1.0855 0.6283 0.046 Uiso calc 1
H H27B 0.4904 1.1706 0.6354 0.046 Uiso calc 1
H H27C 0.4729 1.0948 0.5474 0.046 Uiso calc 1
C C72 0.42945(15) 0.66686(13) 0.64163(11) 0.0346(4) Uani d 1
H H72 0.3738 0.6530 0.6717 0.042 Uiso calc 1
S S2 0.17486(3) 0.76401(2) 0.74465(2) 0.01531(8) Uani d 1
Cl Cl1 0.74045(3) 0.73768(3) 0.03177(3) 0.03251(10) Uani d 1
Cl Cl2 0.67800(3) 0.56374(2) 0.06086(3) 0.03107(10) Uani d 1
O O7 -0.11632(9) 0.89353(7) 0.74506(6) 0.0215(2) Uani d 1
O O5 0.17643(9) 0.78095(7) 0.67160(6) 0.0225(2) Uani d 1
O O8 -0.10021(9) 0.72829(6) 0.89241(6) 0.0199(2) Uani d 1
O O6 0.25383(9) 0.72127(7) 0.76537(7) 0.0212(2) Uani d 1
N N5 -0.10660(10) 0.81110(8) 0.81829(7) 0.0157(2) Uani d 1
N N4 0.04457(10) 0.70822(7) 0.74075(7) 0.0154(2) Uani d 1
C C47 0.03877(12) 0.94984(9) 1.11372(9) 0.0171(3) Uani d 1
H H47 0.0585 0.9454 1.1646 0.020 Uiso calc 1
C C41 -0.09349(12) 0.89094(9) 0.81190(9) 0.0163(3) Uani d 1
C C38 0.23320(11) 0.87835(9) 0.91056(9) 0.0141(3) Uani d 1
C C44 -0.03418(11) 0.88033(9) 0.96747(9) 0.0144(3) Uani d 1
C C49 -0.00293(12) 0.54617(9) 0.67090(9) 0.0161(3) Uani d 1
C C32 0.26568(12) 1.03448(9) 0.94680(9) 0.0175(3) Uani d 1
H H32 0.2866 1.0918 0.9874 0.021 Uiso calc 1
C C29 0.20294(11) 0.86685(9) 0.82676(9) 0.0149(3) Uani d 1
N N6 0.36162(11) 1.06867(8) 1.11139(8) 0.0201(3) Uani d 1
C C30 0.20231(12) 0.93567(9) 0.80535(9) 0.0184(3) Uani d 1
H H30 0.1833 0.9263 0.7493 0.022 Uiso calc 1
C C43 -0.02205(11) 0.96206(9) 0.96352(8) 0.0136(3) Uani d 1
C C57 0.61803(13) 0.70800(10) 0.06827(9) 0.0209(3) Uani d 1
C C62 0.54740(14) 0.76180(10) 0.08531(10) 0.0250(3) Uani d 1
H H62 0.5645 0.8131 0.0750 0.030 Uiso calc 1
C C46 -0.00313(12) 0.87448(9) 1.04134(9) 0.0161(3) Uani d 1
H H46 -0.0101 0.8194 1.0432 0.019 Uiso calc 1
C C45 -0.08202(11) 0.80018(9) 0.89182(9) 0.0151(3) Uani d 1
C C42 -0.05138(12) 0.96965(9) 0.88864(9) 0.0153(3) Uani d 1
C C39 -0.05221(12) 0.72071(9) 0.69431(9) 0.0161(3) Uani d 1
H H39A -0.0843 0.6695 0.6419 0.019 Uiso calc 1
H H39B -0.0233 0.7719 0.6814 0.019 Uiso calc 1
C C51 -0.14298(14) 0.42729(10) 0.55784(10) 0.0250(3) Uani d 1
H H51 -0.2212 0.3968 0.5306 0.030 Uiso calc 1
C C48 0.02496(12) 0.62465(9) 0.75062(9) 0.0169(3) Uani d 1
H H48A -0.0395 0.6180 0.7793 0.020 Uiso calc 1
H H48B 0.0951 0.6266 0.7858 0.020 Uiso calc 1
C C36 0.25694(13) 0.82636(9) 1.01796(9) 0.0196(3) Uani d 1
H H36 0.2471 0.7796 1.0351 0.024 Uiso calc 1
C C40 -0.14825(12) 0.73367(9) 0.74141(9) 0.0178(3) Uani d 1
H H40A -0.2126 0.7394 0.7069 0.021 Uiso calc 1
H H40B -0.1783 0.6821 0.7536 0.021 Uiso calc 1
C C50 -0.11737(13) 0.50007(9) 0.63098(10) 0.0202(3) Uani d 1
H H50 -0.1784 0.5184 0.6538 0.024 Uiso calc 1
C C34 0.31473(11) 0.98141(9) 1.05462(9) 0.0163(3) Uani d 1
C C37 0.22504(12) 0.80914(9) 0.93661(9) 0.0168(3) Uani d 1
H H37 0.1974 0.7509 0.8976 0.020 Uiso calc 1
C C58 0.59165(13) 0.63204(10) 0.08181(9) 0.0203(3) Uani d 1
C C31 0.22989(12) 1.02016(9) 0.86658(9) 0.0191(3) Uani d 1
H H31 0.2236 1.0670 0.8521 0.023 Uiso calc 1
C C61 0.45182(14) 0.74021(11) 0.11743(10) 0.0273(3) Uani d 1
H H61 0.4038 0.7772 0.1298 0.033 Uiso calc 1
C C54 0.08498(13) 0.51758(9) 0.63686(10) 0.0209(3) Uani d 1
H H54 0.1633 0.5485 0.6633 0.025 Uiso calc 1
C C33 0.27227(11) 0.96537(9) 0.97068(9) 0.0148(3) Uani d 1
C C56 0.37005(14) 1.08286(11) 1.19736(10) 0.0267(3) Uani d 1
H H56A 0.2963 1.0521 1.2048 0.040 Uiso calc 1
H H56B 0.3882 1.1450 1.2306 0.040 Uiso calc 1
H H56C 0.4314 1.0610 1.2146 0.040 Uiso calc 1
C C35 0.30409(13) 0.91200(10) 1.07700(9) 0.0194(3) Uani d 1
H H35 0.3288 0.9219 1.1328 0.023 Uiso calc 1
C C60 0.42596(14) 0.66501(11) 0.13160(11) 0.0275(3) Uani d 1
H H60 0.3605 0.6507 0.1539 0.033 Uiso calc 1
C C53 0.05946(15) 0.44438(10) 0.56466(10) 0.0251(3) Uani d 1
H H53 0.1202 0.4250 0.5425 0.030 Uiso calc 1
C C52 -0.05465(15) 0.39939(10) 0.52484(10) 0.0257(3) Uani d 1
H H52 -0.0721 0.3496 0.4751 0.031 Uiso calc 1
C C59 0.49533(14) 0.61065(10) 0.11340(10) 0.0243(3) Uani d 1
H H59 0.4770 0.5587 0.1225 0.029 Uiso calc 1
C C55 0.47316(14) 1.11330(12) 1.09971(11) 0.0323(4) Uani d 1
H H55A 0.5340 1.0921 1.1187 0.048 Uiso calc 1
H H55B 0.4914 1.1758 1.1312 0.048 Uiso calc 1
H H55C 0.4682 1.1017 1.0415 0.048 Uiso calc 1
Cl Cl4 0.30187(3) 0.43343(3) 0.69251(3) 0.03212(10) Uani d 1
Cl Cl3 0.40852(4) 0.62180(3) 0.83265(3) 0.03876(11) Uani d 1
C C63 0.49571(14) 0.55818(10) 0.79349(10) 0.0242(3) Uani d 1
C C65 0.52000(14) 0.42501(11) 0.70186(11) 0.0269(3) Uani d 1
H H65 0.4878 0.3685 0.6599 0.032 Uiso calc 1
C C64 0.44887(13) 0.47549(10) 0.73244(10) 0.0226(3) Uani d 1
C C67 0.68559(14) 0.54154(12) 0.79409(12) 0.0313(4) Uani d 1
H H67 0.7667 0.5641 0.8151 0.038 Uiso calc 1
C C68 0.61463(15) 0.59036(11) 0.82303(11) 0.0302(4) Uani d 1
H H68 0.6469 0.6473 0.8641 0.036 Uiso calc 1
C C66 0.63803(15) 0.45730(12) 0.73272(12) 0.0322(4) Uani d 1
H H66 0.6870 0.4227 0.7126 0.039 Uiso calc 1

loop_
_atom_site_aniso_label
_atom_site_aniso_U_11
_atom_site_aniso_U_22
_atom_site_aniso_U_33
_atom_site_aniso_U_12
_atom_site_aniso_U_13
_atom_site_aniso_U_23
S1 0.01687(16) 0.01485(15) 0.01071(16) 0.00375(12) 0.00225(12) 0.00316(13)
Cl6 0.0310(2) 0.0289(2) 0.0372(2) 0.01418(16) 0.00131(17) 0.00403(18)
Cl5 0.0503(3) 0.0319(2) 0.0516(3) 0.00476(19) 0.0321(2) 0.0162(2)
O3 0.0307(6) 0.0202(5) 0.0120(5) 0.0091(4) 0.0009(4) 0.0061(4)
O1 0.0241(5) 0.0239(5) 0.0123(5) 0.0032(4) 0.0045(4) 0.0057(4)
O4 0.0258(5) 0.0134(5) 0.0168(5) 0.0037(4) 0.0036(4) 0.0050(4)
O2 0.0198(5) 0.0201(5) 0.0182(5) 0.0089(4) 0.0034(4) 0.0046(4)
N2 0.0169(5) 0.0141(5) 0.0111(6) 0.0045(4) 0.0008(4) 0.0026(5)
N1 0.0160(5) 0.0129(5) 0.0151(6) 0.0031(4) 0.0000(4) 0.0053(5)
C13 0.0171(6) 0.0164(7) 0.0126(7) 0.0062(5) 0.0016(5) 0.0043(6)
C1 0.0128(6) 0.0142(6) 0.0134(7) 0.0019(5) 0.0005(5) 0.0030(5)
C2 0.0194(7) 0.0205(7) 0.0145(7) 0.0039(5) 0.0002(5) 0.0079(6)
N3 0.0178(6) 0.0194(6) 0.0144(6) 0.0007(5) 0.0001(5) 0.0001(5)
C15 0.0117(6) 0.0154(6) 0.0132(7) 0.0053(5) 0.0029(5) 0.0053(6)
C18 0.0202(7) 0.0145(6) 0.0178(7) 0.0059(5) 0.0042(5) 0.0077(6)
C4 0.0170(6) 0.0138(6) 0.0199(7) 0.0023(5) 0.0014(5) 0.0048(6)
C16 0.0127(6) 0.0150(6) 0.0136(7) 0.0050(5) 0.0027(5) 0.0047(5)
C23 0.0232(7) 0.0163(7) 0.0226(8) 0.0006(6) -0.0023(6) 0.0066(6)
C17 0.0139(6) 0.0166(7) 0.0136(7) 0.0049(5) 0.0025(5) 0.0055(6)
C19 0.0229(7) 0.0189(7) 0.0125(7) 0.0070(6) 0.0029(5) 0.0073(6)
C12 0.0188(7) 0.0148(6) 0.0123(7) 0.0036(5) -0.0007(5) 0.0016(5)
C5 0.0113(6) 0.0165(6) 0.0147(7) 0.0033(5) 0.0022(5) 0.0046(6)
C10 0.0118(6) 0.0156(6) 0.0138(7) 0.0044(5) 0.0020(5) 0.0050(5)
C21 0.0211(7) 0.0130(6) 0.0136(7) 0.0058(5) 0.0022(5) 0.0060(5)
C14 0.0151(6) 0.0161(6) 0.0139(7) 0.0063(5) 0.0022(5) 0.0051(6)
C3 0.0224(7) 0.0156(7) 0.0225(8) 0.0038(5) 0.0009(6) 0.0096(6)
C6 0.0122(6) 0.0192(7) 0.0139(7) 0.0031(5) 0.0013(5) 0.0028(6)
C22 0.0201(7) 0.0163(6) 0.0195(7) 0.0057(5) 0.0034(6) 0.0070(6)
C9 0.0191(7) 0.0150(6) 0.0139(7) 0.0036(5) 0.0018(5) 0.0044(6)
C11 0.0192(6) 0.0144(6) 0.0111(6) 0.0046(5) -0.0002(5) 0.0041(5)
C25 0.0292(8) 0.0214(7) 0.0215(8) 0.0097(6) 0.0094(6) 0.0058(6)
C8 0.0245(7) 0.0202(7) 0.0179(7) 0.0057(6) 0.0041(6) 0.0104(6)
C73 0.0235(8) 0.0393(10) 0.0249(9) 0.0132(7) 0.0023(7) 0.0013(8)
C7 0.0220(7) 0.0249(7) 0.0119(7) 0.0066(6) 0.0020(5) 0.0064(6)
C74 0.0367(9) 0.0268(8) 0.0255(9) 0.0121(7) 0.0035(7) 0.0084(7)
C69 0.0245(7) 0.0234(7) 0.0206(8) 0.0029(6) 0.0062(6) 0.0058(6)
C20 0.0217(7) 0.0132(6) 0.0133(7) 0.0049(5) 0.0026(5) 0.0049(6)
C70 0.0207(7) 0.0224(7) 0.0187(8) 0.0052(6) -0.0005(6) 0.0033(6)
C24 0.0339(8) 0.0147(7) 0.0160(7) 0.0048(6) 0.0017(6) 0.0021(6)
C28 0.0292(8) 0.0279(8) 0.0150(8) 0.0050(7) 0.0011(6) -0.0006(6)
C26 0.0205(7) 0.0174(7) 0.0197(7) 0.0048(6) 0.0033(6) 0.0056(6)
C71 0.0371(9) 0.0308(9) 0.0239(9) 0.0053(7) 0.0069(7) 0.0131(7)
C27 0.0218(8) 0.0295(8) 0.0254(9) -0.0051(6) 0.0004(7) 0.0023(7)
C72 0.0275(8) 0.0441(10) 0.0253(9) 0.0039(8) 0.0111(7) 0.0085(8)
S2 0.01726(16) 0.01544(16) 0.01142(16) 0.00420(12) 0.00325(12) 0.00358(13)
Cl1 0.02762(19) 0.0374(2) 0.0291(2) 0.00037(16) 0.01108(16) 0.01363(18)
Cl2 0.02618(19) 0.02378(19) 0.0357(2) 0.01054(15) 0.00128(16) 0.00270(17)
O7 0.0302(6) 0.0203(5) 0.0139(5) 0.0094(4) 0.0009(4) 0.0064(4)
O5 0.0268(5) 0.0241(5) 0.0130(5) 0.0027(4) 0.0052(4) 0.0060(4)
O8 0.0265(5) 0.0138(5) 0.0184(5) 0.0043(4) 0.0055(4) 0.0062(4)
O6 0.0199(5) 0.0214(5) 0.0211(5) 0.0095(4) 0.0042(4) 0.0050(4)
N5 0.0172(5) 0.0146(5) 0.0140(6) 0.0051(4) 0.0020(4) 0.0043(5)
N4 0.0172(6) 0.0133(5) 0.0147(6) 0.0039(4) 0.0009(5) 0.0055(5)
C47 0.0200(7) 0.0192(7) 0.0141(7) 0.0073(5) 0.0032(5) 0.0081(6)
C41 0.0170(6) 0.0169(7) 0.0154(7) 0.0066(5) 0.0027(5) 0.0060(6)
C38 0.0119(6) 0.0157(6) 0.0138(7) 0.0037(5) 0.0022(5) 0.0052(5)
C44 0.0132(6) 0.0153(6) 0.0155(7) 0.0055(5) 0.0039(5) 0.0060(6)
C49 0.0216(7) 0.0132(6) 0.0141(7) 0.0049(5) 0.0024(5) 0.0065(6)
C32 0.0168(6) 0.0136(6) 0.0197(7) 0.0026(5) 0.0031(5) 0.0053(6)
C29 0.0140(6) 0.0141(6) 0.0144(7) 0.0030(5) 0.0024(5) 0.0040(5)
N6 0.0185(6) 0.0192(6) 0.0152(6) 0.0015(5) 0.0011(5) 0.0017(5)
C30 0.0191(7) 0.0205(7) 0.0159(7) 0.0045(5) 0.0016(5) 0.0090(6)
C43 0.0123(6) 0.0153(6) 0.0145(7) 0.0056(5) 0.0040(5) 0.0060(6)
C57 0.0193(7) 0.0250(7) 0.0135(7) 0.0009(6) 0.0015(6) 0.0060(6)
C62 0.0282(8) 0.0222(7) 0.0227(8) 0.0051(6) -0.0008(6) 0.0099(6)
C46 0.0187(6) 0.0145(6) 0.0175(7) 0.0061(5) 0.0050(5) 0.0080(6)
C45 0.0144(6) 0.0167(7) 0.0159(7) 0.0059(5) 0.0054(5) 0.0070(6)
C42 0.0153(6) 0.0165(7) 0.0151(7) 0.0057(5) 0.0039(5) 0.0065(6)
C39 0.0190(7) 0.0148(6) 0.0120(7) 0.0043(5) 0.0002(5) 0.0039(5)
C51 0.0270(8) 0.0178(7) 0.0230(8) 0.0012(6) -0.0033(6) 0.0059(6)
C48 0.0220(7) 0.0143(6) 0.0145(7) 0.0053(5) 0.0030(5) 0.0061(6)
C36 0.0235(7) 0.0191(7) 0.0177(7) 0.0066(6) 0.0027(6) 0.0093(6)
C40 0.0188(7) 0.0158(6) 0.0138(7) 0.0038(5) -0.0008(5) 0.0022(6)
C50 0.0215(7) 0.0173(7) 0.0216(8) 0.0059(6) 0.0031(6) 0.0079(6)
C34 0.0125(6) 0.0182(7) 0.0143(7) 0.0034(5) 0.0020(5) 0.0031(6)
C37 0.0192(7) 0.0146(6) 0.0150(7) 0.0043(5) 0.0022(5) 0.0050(6)
C58 0.0199(7) 0.0205(7) 0.0154(7) 0.0053(6) -0.0010(6) 0.0031(6)
C31 0.0217(7) 0.0153(6) 0.0218(8) 0.0048(5) 0.0025(6) 0.0100(6)
C61 0.0243(8) 0.0297(8) 0.0248(9) 0.0115(7) 0.0003(6) 0.0065(7)
C54 0.0221(7) 0.0170(7) 0.0217(8) 0.0050(6) 0.0036(6) 0.0062(6)
C33 0.0113(6) 0.0167(6) 0.0153(7) 0.0033(5) 0.0030(5) 0.0056(6)
C56 0.0289(8) 0.0264(8) 0.0150(8) 0.0059(6) -0.0005(6) -0.0002(6)
C35 0.0210(7) 0.0241(7) 0.0125(7) 0.0068(6) 0.0009(5) 0.0072(6)
C60 0.0198(7) 0.0350(9) 0.0254(8) 0.0055(6) 0.0071(6) 0.0104(7)
C53 0.0325(8) 0.0192(7) 0.0247(8) 0.0101(6) 0.0118(7) 0.0067(6)
C52 0.0399(9) 0.0148(7) 0.0169(8) 0.0050(6) 0.0035(7) 0.0026(6)
C59 0.0245(7) 0.0243(8) 0.0231(8) 0.0028(6) 0.0023(6) 0.0119(7)
C55 0.0239(8) 0.0291(8) 0.0276(9) -0.0054(7) 0.0026(7) 0.0017(7)
Cl4 0.01841(17) 0.0384(2) 0.0331(2) 0.00178(15) 0.00127(15) 0.01215(18)
Cl3 0.0389(2) 0.0291(2) 0.0496(3) 0.01544(17) 0.0146(2) 0.0123(2)
C63 0.0263(8) 0.0249(8) 0.0262(8) 0.0083(6) 0.0062(6) 0.0149(7)
C65 0.0296(8) 0.0228(8) 0.0301(9) 0.0058(6) 0.0090(7) 0.0130(7)
C64 0.0190(7) 0.0243(7) 0.0264(8) 0.0035(6) 0.0025(6) 0.0146(7)
C67 0.0168(7) 0.0407(10) 0.0444(11) 0.0047(7) 0.0024(7) 0.0296(9)
C68 0.0305(8) 0.0249(8) 0.0304(9) -0.0012(7) -0.0021(7) 0.0138(7)
C66 0.0270(8) 0.0356(9) 0.0481(11) 0.0154(7) 0.0151(8) 0.0267(9)

loop_
_atom_type_symbol
_atom_type_description
_atom_type_scat_dispersion_real
_atom_type_scat_dispersion_imag
_atom_type_scat_source
C C 0.0181 0.0091 'International Tables Vol C Tables 4.2.6.8 and 6.1.1.4'
H H 0.0000 0.0000 'International Tables Vol C Tables 4.2.6.8 and 6.1.1.4'
Cl Cl 0.3639 0.7018 'International Tables Vol C Tables 4.2.6.8 and 6.1.1.4'
N N 0.0311 0.0180 'International Tables Vol C Tables 4.2.6.8 and 6.1.1.4'
O O 0.0492 0.0322 'International Tables Vol C Tables 4.2.6.8 and 6.1.1.4'
S S 0.3331 0.5567 'International Tables Vol C Tables 4.2.6.8 and 6.1.1.4'

loop_
_geom_angle_atom_site_label_1
_geom_angle_atom_site_label_2
_geom_angle_atom_site_label_3
_geom_angle_site_symmetry_1
_geom_angle_site_symmetry_3
_geom_angle
O1 S1 N1 . . 109.76(6)
O1 S1 C1 . . 106.07(7)
O2 S1 O1 . . 118.32(7)
O2 S1 N1 . . 107.61(6)
O2 S1 C1 . . 108.46(6)
N1 S1 C1 . . 105.96(6)
C13 N2 C17 . . 125.20(12)
C13 N2 C12 . . 116.53(11)
C17 N2 C12 . . 118.27(11)
C11 N1 S1 . . 117.28(9)
C11 N1 C20 . . 117.11(11)
C20 N1 S1 . . 121.14(9)
O3 C13 N2 . . 120.21(13)
O3 C13 C14 . . 122.57(13)
N2 C13 C14 . . 117.22(12)
C2 C1 S1 . . 116.75(11)
C2 C1 C10 . . 121.69(13)
C10 C1 S1 . . 121.45(10)
C1 C2 H2 . . 119.9
C1 C2 C3 . . 120.12(13)
C3 C2 H2 . . 119.9
C6 N3 C28 . . 115.76(13)
C6 N3 C27 . . 113.39(12)
C28 N3 C27 . . 109.56(13)
C16 C15 C15 . 2_576 119.37(16)
C14 C15 C15 . 2_576 119.12(15)
C14 C15 C16 . . 121.51(13)
C16 C18 H18 . . 120.0
C16 C18 C19 . . 120.10(13)
C19 C18 H18 . . 120.0
C5 C4 H4 . . 119.2
C3 C4 H4 . . 119.2
C3 C4 C5 . . 121.53(13)
C15 C16 C17 . . 119.85(12)
C18 C16 C15 . . 120.56(13)
C18 C16 C17 . . 119.59(12)
C22 C23 H23 . . 119.8
C24 C23 H23 . . 119.8
C24 C23 C22 . . 120.31(14)
O4 C17 N2 . . 121.06(13)
O4 C17 C16 . . 122.35(13)
N2 C17 C16 . . 116.59(12)
C18 C19 H19 . . 119.9
C14 C19 C18 2_576 . 120.23(13)
C14 C19 H19 2_576 . 119.9
N2 C12 H12A . . 109.2
N2 C12 H12B . . 109.2
N2 C12 C11 . . 112.25(11)
H12A C12 H12B . . 107.9
C11 C12 H12A . . 109.2
C11 C12 H12B . . 109.2
C4 C5 C10 . . 119.27(13)
C4 C5 C6 . . 121.13(13)
C10 C5 C6 . . 119.57(13)
C5 C10 C1 . . 117.12(12)
C9 C10 C1 . . 123.99(13)
C9 C10 C5 . . 118.88(13)
C22 C21 C20 . . 120.26(13)
C22 C21 C26 . . 118.75(13)
C26 C21 C20 . . 120.98(13)
C15 C14 C13 . . 119.63(12)
C19 C14 C13 2_576 . 119.76(13)
C19 C14 C15 2_576 . 120.61(13)
C2 C3 H3 . . 120.1
C4 C3 C2 . . 119.80(13)
C4 C3 H3 . . 120.1
N3 C6 C5 . . 117.79(13)
C7 C6 N3 . . 123.13(13)
C7 C6 C5 . . 119.05(13)
C23 C22 H22 . . 119.8
C21 C22 C23 . . 120.39(14)
C21 C22 H22 . . 119.8
C10 C9 H9 . . 120.0
C8 C9 C10 . . 119.91(13)
C8 C9 H9 . . 120.0
N1 C11 C12 . . 112.44(11)
N1 C11 H11A . . 109.1
N1 C11 H11B . . 109.1
C12 C11 H11A . . 109.1
C12 C11 H11B . . 109.1
H11A C11 H11B . . 107.8
C24 C25 H25 . . 120.0
C26 C25 H25 . . 120.0
C26 C25 C24 . . 120.04(15)
C9 C8 H8 . . 119.2
C9 C8 C7 . . 121.58(13)
C7 C8 H8 . . 119.2
C74 C73 H73 . . 119.8
C72 C73 H73 . . 119.8
C72 C73 C74 . . 120.47(16)
C6 C7 C8 . . 120.58(14)
C6 C7 H7 . . 119.7
C8 C7 H7 . . 119.7
C73 C74 H74 . . 120.2
C73 C74 C69 . . 119.51(16)
C69 C74 H74 . . 120.2
C74 C69 Cl5 . . 119.49(13)
C70 C69 Cl5 . . 120.55(13)
C70 C69 C74 . . 119.96(15)
N1 C20 C21 . . 113.67(11)
N1 C20 H20A . . 108.8
N1 C20 H20B . . 108.8
C21 C20 H20A . . 108.8
C21 C20 H20B . . 108.8
H20A C20 H20B . . 107.7
C69 C70 Cl6 . . 120.85(13)
C69 C70 C71 . . 120.14(15)
C71 C70 Cl6 . . 119.01(13)
C23 C24 C25 . . 119.59(14)
C23 C24 H24 . . 120.2
C25 C24 H24 . . 120.2
N3 C28 H28A . . 109.5
N3 C28 H28B . . 109.5
N3 C28 H28C . . 109.5
H28A C28 H28B . . 109.5
H28A C28 H28C . . 109.5
H28B C28 H28C . . 109.5
C21 C26 H26 . . 119.6
C25 C26 C21 . . 120.89(14)
C25 C26 H26 . . 119.6
C70 C71 H71 . . 120.1
C72 C71 C70 . . 119.83(16)
C72 C71 H71 . . 120.1
N3 C27 H27A . . 109.5
N3 C27 H27B . . 109.5
N3 C27 H27C . . 109.5
H27A C27 H27B . . 109.5
H27A C27 H27C . . 109.5
H27B C27 H27C . . 109.5
C73 C72 C71 . . 120.08(16)
C73 C72 H72 . . 120.0
C71 C72 H72 . . 120.0
O5 S2 N4 . . 109.36(6)
O5 S2 C29 . . 105.88(7)
O6 S2 O5 . . 118.74(7)
O6 S2 N4 . . 107.79(6)
O6 S2 C29 . . 108.16(6)
N4 S2 C29 . . 106.27(6)
C41 N5 C45 . . 125.05(12)
C41 N5 C40 . . 116.49(12)
C45 N5 C40 . . 118.46(11)
C39 N4 S2 . . 117.29(9)
C39 N4 C48 . . 117.42(11)
C48 N4 S2 . . 120.32(9)
C46 C47 H47 . . 119.8
C42 C47 H47 2_577 . 119.8
C42 C47 C46 2_577 . 120.35(13)
O7 C41 N5 . . 120.01(13)
O7 C41 C42 . . 122.72(13)
N5 C41 C42 . . 117.27(12)
C37 C38 C29 . . 124.03(13)
C37 C38 C33 . . 118.94(13)
C33 C38 C29 . . 117.03(12)
C43 C44 C45 . . 119.78(12)
C46 C44 C43 . . 120.51(13)
C46 C44 C45 . . 119.70(12)
C50 C49 C48 . . 120.56(13)
C54 C49 C48 . . 120.66(13)
C54 C49 C50 . . 118.77(14)
C31 C32 H32 . . 119.3
C31 C32 C33 . . 121.38(13)
C33 C32 H32 . . 119.3
C38 C29 S2 . . 121.66(10)
C30 C29 S2 . . 116.46(11)
C30 C29 C38 . . 121.72(13)
C34 N6 C56 . . 115.73(13)
C34 N6 C55 . . 113.73(12)
C56 N6 C55 . . 109.64(13)
C29 C30 H30 . . 120.0
C29 C30 C31 . . 120.10(13)
C31 C30 H30 . . 120.0
C44 C43 C43 . 2_577 119.12(16)
C42 C43 C44 . . 121.49(13)
C42 C43 C43 . 2_577 119.39(16)
C62 C57 Cl1 . . 119.23(12)
C62 C57 C58 . . 120.14(14)
C58 C57 Cl1 . . 120.62(12)
C57 C62 H62 . . 120.2
C61 C62 C57 . . 119.58(15)
C61 C62 H62 . . 120.2
C47 C46 H46 . . 119.9
C44 C46 C47 . . 120.15(13)
C44 C46 H46 . . 119.9
O8 C45 N5 . . 120.90(13)
O8 C45 C44 . . 122.48(13)
N5 C45 C44 . . 116.62(12)
C47 C42 C41 2_577 . 119.85(13)
C47 C42 C43 2_577 . 120.46(13)
C43 C42 C41 . . 119.68(12)
N4 C39 H39A . . 109.1
N4 C39 H39B . . 109.1
N4 C39 C40 . . 112.29(11)
H39A C39 H39B . . 107.9
C40 C39 H39A . . 109.1
C40 C39 H39B . . 109.1
C50 C51 H51 . . 120.0
C52 C51 H51 . . 119.9
C52 C51 C50 . . 120.10(15)
N4 C48 C49 . . 114.11(11)
N4 C48 H48A . . 108.7
N4 C48 H48B . . 108.7
C49 C48 H48A . . 108.7
C49 C48 H48B . . 108.7
H48A C48 H48B . . 107.6
C37 C36 H36 . . 119.3
C37 C36 C35 . . 121.49(13)
C35 C36 H36 . . 119.3
N5 C40 C39 . . 111.48(11)
N5 C40 H40A . . 109.3
N5 C40 H40B . . 109.3
C39 C40 H40A . . 109.3
C39 C40 H40B . . 109.3
H40A C40 H40B . . 108.0
C49 C50 H50 . . 119.8
C51 C50 C49 . . 120.50(14)
C51 C50 H50 . . 119.8
N6 C34 C33 . . 118.05(13)
C35 C34 N6 . . 122.96(13)
C35 C34 C33 . . 118.94(13)
C38 C37 H37 . . 120.0
C36 C37 C38 . . 119.94(13)
C36 C37 H37 . . 120.0
C57 C58 Cl2 . . 121.08(12)
C59 C58 Cl2 . . 119.07(12)
C59 C58 C57 . . 119.85(14)
C32 C31 C30 . . 119.85(13)
C32 C31 H31 . . 120.1
C30 C31 H31 . . 120.1
C62 C61 H61 . . 119.8
C60 C61 C62 . . 120.36(15)
C60 C61 H61 . . 119.8
C49 C54 H54 . . 119.6
C53 C54 C49 . . 120.74(14)
C53 C54 H54 . . 119.6
C38 C33 C34 . . 119.53(13)
C32 C33 C38 . . 119.41(13)
C32 C33 C34 . . 121.04(13)
N6 C56 H56A . . 109.5
N6 C56 H56B . . 109.5
N6 C56 H56C . . 109.5
H56A C56 H56B . . 109.5
H56A C56 H56C . . 109.5
H56B C56 H56C . . 109.5
C36 C35 H35 . . 119.7
C34 C35 C36 . . 120.66(13)
C34 C35 H35 . . 119.7
C61 C60 H60 . . 120.0
C59 C60 C61 . . 120.07(15)
C59 C60 H60 . . 120.0
C54 C53 H53 . . 119.9
C52 C53 C54 . . 120.14(15)
C52 C53 H53 . . 119.9
C51 C52 C53 . . 119.75(15)
C51 C52 H52 . . 120.1
C53 C52 H52 . . 120.1
C58 C59 H59 . . 120.0
C60 C59 C58 . . 119.98(15)
C60 C59 H59 . . 120.0
N6 C55 H55A . . 109.5
N6 C55 H55B . . 109.5
N6 C55 H55C . . 109.5
H55A C55 H55B . . 109.5
H55A C55 H55C . . 109.5
H55B C55 H55C . . 109.5
C64 C63 Cl3 . . 120.99(12)
C64 C63 C68 . . 119.41(15)
C68 C63 Cl3 . . 119.61(13)
C64 C65 H65 . . 120.2
C66 C65 H65 . . 120.2
C66 C65 C64 . . 119.70(16)
C63 C64 Cl4 . . 121.09(12)
C65 C64 Cl4 . . 118.60(13)
C65 C64 C63 . . 120.31(14)
C68 C67 H67 . . 120.2
C68 C67 C66 . . 119.59(15)
C66 C67 H67 . . 120.2
C63 C68 H68 . . 119.5
C67 C68 C63 . . 121.05(16)
C67 C68 H68 . . 119.5
C65 C66 C67 . . 119.94(16)
C65 C66 H66 . . 120.0
C67 C66 H66 . . 120.0

loop_
_geom_bond_atom_site_label_1
_geom_bond_atom_site_label_2
_geom_bond_site_symmetry_2
_geom_bond_distance
S1 O1 . 1.4397(11)
S1 O2 . 1.4361(10)
S1 N1 . 1.6303(12)
S1 C1 . 1.7789(14)
Cl6 C70 . 1.7313(16)
Cl5 C69 . 1.7308(16)
O3 C13 . 1.2181(18)
O4 C17 . 1.2124(17)
N2 C13 . 1.3952(18)
N2 C17 . 1.4065(18)
N2 C12 . 1.4706(17)
N1 C11 . 1.4701(17)
N1 C20 . 1.4834(17)
C13 C14 . 1.4812(19)
C1 C2 . 1.376(2)
C1 C10 . 1.432(2)
C2 H2 . 0.9500
C2 C3 . 1.409(2)
N3 C6 . 1.4189(19)
N3 C28 . 1.456(2)
N3 C27 . 1.476(2)
C15 C15 2_576 1.413(3)
C15 C16 . 1.4118(19)
C15 C14 . 1.410(2)
C18 H18 . 0.9500
C18 C16 . 1.376(2)
C18 C19 . 1.407(2)
C4 H4 . 0.9500
C4 C5 . 1.4190(19)
C4 C3 . 1.367(2)
C16 C17 . 1.4841(19)
C23 H23 . 0.9500
C23 C22 . 1.395(2)
C23 C24 . 1.384(2)
C19 H19 . 0.9500
C19 C14 2_576 1.3787(19)
C12 H12A . 0.9900
C12 H12B . 0.9900
C12 C11 . 1.522(2)
C5 C10 . 1.4285(19)
C5 C6 . 1.437(2)
C10 C9 . 1.4194(19)
C21 C22 . 1.392(2)
C21 C20 . 1.5134(19)
C21 C26 . 1.393(2)
C14 C19 2_576 1.3787(19)
C3 H3 . 0.9500
C6 C7 . 1.374(2)
C22 H22 . 0.9500
C9 H9 . 0.9500
C9 C8 . 1.365(2)
C11 H11A . 0.9900
C11 H11B . 0.9900
C25 H25 . 0.9500
C25 C24 . 1.390(2)
C25 C26 . 1.386(2)
C8 H8 . 0.9500
C8 C7 . 1.412(2)
C73 H73 . 0.9500
C73 C74 . 1.382(3)
C73 C72 . 1.380(3)
C7 H7 . 0.9500
C74 H74 . 0.9500
C74 C69 . 1.391(2)
C69 C70 . 1.384(2)
C20 H20A . 0.9900
C20 H20B . 0.9900
C70 C71 . 1.385(2)
C24 H24 . 0.9500
C28 H28A . 0.9800
C28 H28B . 0.9800
C28 H28C . 0.9800
C26 H26 . 0.9500
C71 H71 . 0.9500
C71 C72 . 1.383(3)
C27 H27A . 0.9800
C27 H27B . 0.9800
C27 H27C . 0.9800
C72 H72 . 0.9500
S2 O5 . 1.4391(11)
S2 O6 . 1.4347(11)
S2 N4 . 1.6323(12)
S2 C29 . 1.7815(14)
Cl1 C57 . 1.7341(15)
Cl2 C58 . 1.7293(15)
O7 C41 . 1.2168(18)
O8 C45 . 1.2146(17)
N5 C41 . 1.3991(18)
N5 C45 . 1.4049(18)
N5 C40 . 1.4677(18)
N4 C39 . 1.4694(17)
N4 C48 . 1.4853(17)
C47 H47 . 0.9500
C47 C46 . 1.404(2)
C47 C42 2_577 1.3808(19)
C41 C42 . 1.478(2)
C38 C29 . 1.433(2)
C38 C37 . 1.4186(19)
C38 C33 . 1.4292(19)
C44 C43 . 1.4139(19)
C44 C46 . 1.380(2)
C44 C45 . 1.483(2)
C49 C48 . 1.5117(19)
C49 C50 . 1.394(2)
C49 C54 . 1.391(2)
C32 H32 . 0.9500
C32 C31 . 1.367(2)
C32 C33 . 1.4208(19)
C29 C30 . 1.376(2)
N6 C34 . 1.4169(19)
N6 C56 . 1.456(2)
N6 C55 . 1.474(2)
C30 H30 . 0.9500
C30 C31 . 1.411(2)
C43 C43 2_577 1.416(3)
C43 C42 . 1.408(2)
C57 C62 . 1.388(2)
C57 C58 . 1.391(2)
C62 H62 . 0.9500
C62 C61 . 1.386(2)
C46 H46 . 0.9500
C42 C47 2_577 1.3808(19)
C39 H39A . 0.9900
C39 H39B . 0.9900
C39 C40 . 1.527(2)
C51 H51 . 0.9500
C51 C50 . 1.394(2)
C51 C52 . 1.384(2)
C48 H48A . 0.9900
C48 H48B . 0.9900
C36 H36 . 0.9500
C36 C37 . 1.368(2)
C36 C35 . 1.410(2)
C40 H40A . 0.9900
C40 H40B . 0.9900
C50 H50 . 0.9500
C34 C33 . 1.437(2)
C34 C35 . 1.378(2)
C37 H37 . 0.9500
C58 C59 . 1.387(2)
C31 H31 . 0.9500
C61 H61 . 0.9500
C61 C60 . 1.384(2)
C54 H54 . 0.9500
C54 C53 . 1.388(2)
C56 H56A . 0.9800
C56 H56B . 0.9800
C56 H56C . 0.9800
C35 H35 . 0.9500
C60 H60 . 0.9500
C60 C59 . 1.384(2)
C53 H53 . 0.9500
C53 C52 . 1.388(2)
C52 H52 . 0.9500
C59 H59 . 0.9500
C55 H55A . 0.9800
C55 H55B . 0.9800
C55 H55C . 0.9800
Cl4 C64 . 1.7274(15)
Cl3 C63 . 1.7278(17)
C63 C64 . 1.388(2)
C63 C68 . 1.390(2)
C65 H65 . 0.9500
C65 C64 . 1.388(2)
C65 C66 . 1.383(2)
C67 H67 . 0.9500
C67 C68 . 1.361(3)
C67 C66 . 1.409(3)
C68 H68 . 0.9500
C66 H66 . 0.9500

loop_
_geom_hbond_atom_site_label_D
_geom_hbond_atom_site_label_H
_geom_hbond_atom_site_label_A
_geom_hbond_site_symmetry_A
_geom_hbond_distance_DH
_geom_hbond_distance_HA
_geom_hbond_distance_DA
_geom_hbond_angle_DHA
C8 H8 O5 . 0.95 2.53 3.1926(19) 127
C19 H19 O7 . 0.95 2.55 3.2615(19) 132
C31 H31 O3 2_576 0.95 2.59 3.3818(19) 141
C47 H47 O3 1_556 0.95 2.58 3.2148(19) 125
C60 H60 O2 . 0.95 2.54 3.335(2) 142
C68 H68 Cl1 1_556 0.95 2.79 3.5922(19) 142
C72 H72 O6 . 0.95 2.50 3.293(2) 141
C71 H71 Cg . 0.95 2.99 3.813(2) 145
C55 H55A Cg8' 2_677 0.98 2.94 3.632(2) 129
C27 H27A Cg7' 2_676 0.98 3.03 3.585(2) 117
C20 H20B Cg6' 2_566 0.99 3.12 3.6054(17) 111
C48 H48B Cg5' 2_566 0.99 3.13 3.6180(17) 112

loop_
_geom_torsion_atom_site_label_1
_geom_torsion_atom_site_label_2
_geom_torsion_atom_site_label_3
_geom_torsion_atom_site_label_4
_geom_torsion_site_symmetry_1
_geom_torsion_site_symmetry_4
_geom_torsion
S1 N1 C11 C12 . . -132.54(10)
S1 N1 C20 C21 . . -94.83(13)
S1 C1 C2 C3 . . -177.24(11)
S1 C1 C10 C5 . . 171.10(10)
S1 C1 C10 C9 . . -9.81(19)
Cl6 C70 C71 C72 . . -179.28(14)
Cl5 C69 C70 Cl6 . . -1.77(19)
Cl5 C69 C70 C71 . . 178.36(13)
O3 C13 C14 C15 . . 179.55(13)
O3 C13 C14 C19 . 2_576 -0.6(2)
O1 S1 N1 C11 . . -32.20(12)
O1 S1 N1 C20 . . 123.41(11)
O1 S1 C1 C2 . . 8.55(13)
O1 S1 C1 C10 . . -167.82(11)
O2 S1 N1 C11 . . -162.21(10)
O2 S1 N1 C20 . . -6.60(12)
O2 S1 C1 C2 . . 136.63(11)
O2 S1 C1 C10 . . -39.74(13)
N2 C13 C14 C15 . . 0.36(19)
N2 C13 C14 C19 . 2_576 -179.77(13)
N2 C12 C11 N1 . . 61.88(15)
N1 S1 C1 C2 . . -108.08(11)
N1 S1 C1 C10 . . 75.55(12)
C13 N2 C17 O4 . . -179.49(13)
C13 N2 C17 C16 . . 1.17(19)
C13 N2 C12 C11 . . 77.16(15)
C1 S1 N1 C11 . . 81.92(11)
C1 S1 N1 C20 . . -122.47(11)
C1 C2 C3 C4 . . 4.5(2)
C1 C10 C9 C8 . . 179.50(13)
C2 C1 C10 C5 . . -5.09(19)
C2 C1 C10 C9 . . 173.99(13)
N3 C6 C7 C8 . . -179.25(13)
C15 C15 C16 C18 2_576 . 0.4(2)
C15 C15 C16 C17 2_576 . -179.83(14)
C15 C15 C14 C13 2_576 . 179.77(15)
C15 C15 C14 C19 2_576 2_576 -0.1(2)
C15 C16 C17 O4 . . -179.57(13)
C15 C16 C17 N2 . . -0.24(18)
C18 C16 C17 O4 . . 0.2(2)
C18 C16 C17 N2 . . 179.56(12)
C4 C5 C10 C1 . . 7.51(19)
C4 C5 C10 C9 . . -171.62(13)
C4 C5 C6 N3 . . -7.2(2)
C4 C5 C6 C7 . . 170.94(13)
C16 C15 C14 C13 . . 0.5(2)
C16 C15 C14 C19 . 2_576 -179.38(13)
C16 C18 C19 C14 . 2_576 -1.2(2)
C17 N2 C13 O3 . . 179.57(13)
C17 N2 C13 C14 . . -1.2(2)
C17 N2 C12 C11 . . -103.74(14)
C19 C18 C16 C15 . . 0.6(2)
C19 C18 C16 C17 . . -179.24(13)
C12 N2 C13 O3 . . -1.41(19)
C12 N2 C13 C14 . . 177.80(12)
C12 N2 C17 O4 . . 1.49(19)
C12 N2 C17 C16 . . -177.84(11)
C5 C4 C3 C2 . . -1.9(2)
C5 C10 C9 C8 . . -1.4(2)
C5 C6 C7 C8 . . 2.7(2)
C10 C1 C2 C3 . . -0.9(2)
C10 C5 C6 N3 . . 174.66(12)
C10 C5 C6 C7 . . -7.2(2)
C10 C9 C8 C7 . . -3.2(2)
C14 C15 C16 C18 . . 179.66(13)
C14 C15 C16 C17 . . -0.54(19)
C3 C4 C5 C10 . . -4.2(2)
C3 C4 C5 C6 . . 177.62(13)
C6 C5 C10 C1 . . -174.30(12)
C6 C5 C10 C9 . . 6.57(19)
C22 C23 C24 C25 . . -0.7(2)
C22 C21 C20 N1 . . -105.22(15)
C22 C21 C26 C25 . . -0.9(2)
C9 C8 C7 C6 . . 2.5(2)
C11 N1 C20 C21 . . 60.82(16)
C73 C74 C69 Cl5 . . -178.72(13)
C73 C74 C69 C70 . . 0.8(3)
C74 C73 C72 C71 . . -0.7(3)
C74 C69 C70 Cl6 . . 178.69(13)
C74 C69 C70 C71 . . -1.2(2)
C69 C70 C71 C72 . . 0.6(3)
C20 N1 C11 C12 . . 70.86(15)
C20 C21 C22 C23 . . -179.45(13)
C20 C21 C26 C25 . . 178.09(13)
C70 C71 C72 C73 . . 0.4(3)
C24 C23 C22 C21 . . 1.3(2)
C24 C25 C26 C21 . . 1.5(2)
C28 N3 C6 C5 . . 161.65(13)
C28 N3 C6 C7 . . -16.4(2)
C26 C21 C22 C23 . . -0.5(2)
C26 C21 C20 N1 . . 75.81(16)
C26 C25 C24 C23 . . -0.7(2)
C27 N3 C6 C5 . . -70.49(17)
C27 N3 C6 C7 . . 111.47(17)
C72 C73 C74 C69 . . 0.1(3)
S2 N4 C39 C40 . . -133.10(10)
S2 N4 C48 C49 . . -92.44(13)
S2 C29 C30 C31 . . -176.58(11)
Cl1 C57 C62 C61 . . -177.56(12)
Cl1 C57 C58 Cl2 . . -1.31(18)
Cl1 C57 C58 C59 . . 178.02(12)
Cl2 C58 C59 C60 . . 179.14(13)
O7 C41 C42 C47 . 2_577 1.3(2)
O7 C41 C42 C43 . . -177.36(13)
O5 S2 N4 C39 . . -29.11(12)
O5 S2 N4 C48 . . 125.32(11)
O5 S2 C29 C38 . . -165.99(11)
O5 S2 C29 C30 . . 9.43(13)
O6 S2 N4 C39 . . -159.49(10)
O6 S2 N4 C48 . . -5.06(12)
O6 S2 C29 C38 . . -37.72(13)
O6 S2 C29 C30 . . 137.70(11)
N5 C41 C42 C47 . 2_577 -178.82(13)
N5 C41 C42 C43 . . 2.53(19)
N4 S2 C29 C38 . . 77.78(12)
N4 S2 C29 C30 . . -106.80(11)
N4 C39 C40 N5 . . 61.25(15)
C41 N5 C45 O8 . . 177.01(13)
C41 N5 C45 C44 . . -2.55(19)
C41 N5 C40 C39 . . 77.33(15)
C38 C29 C30 C31 . . -1.2(2)
C44 C43 C42 C47 . 2_577 -179.98(13)
C44 C43 C42 C41 . . -1.3(2)
C49 C54 C53 C52 . . 0.9(2)
C29 S2 N4 C39 . . 84.76(11)
C29 S2 N4 C48 . . -120.81(11)
C29 C38 C37 C36 . . 179.38(13)
C29 C38 C33 C32 . . 7.81(19)
C29 C38 C33 C34 . . -173.81(12)
C29 C30 C31 C32 . . 4.9(2)
N6 C34 C33 C38 . . 174.87(12)
N6 C34 C33 C32 . . -6.8(2)
N6 C34 C35 C36 . . -179.89(13)
C43 C44 C46 C47 . . 1.3(2)
C43 C44 C45 O8 . . -175.86(13)
C43 C44 C45 N5 . . 3.70(18)
C43 C43 C42 C47 2_577 2_577 -0.8(2)
C43 C43 C42 C41 2_577 . 177.83(15)
C57 C62 C61 C60 . . -0.8(2)
C57 C58 C59 C60 . . -0.2(2)
C62 C57 C58 Cl2 . . 179.84(12)
C62 C57 C58 C59 . . -0.8(2)
C62 C61 C60 C59 . . -0.3(3)
C46 C44 C43 C43 . 2_577 -0.2(2)
C46 C44 C43 C42 . . 178.94(13)
C46 C44 C45 O8 . . 3.4(2)
C46 C44 C45 N5 . . -177.06(12)
C45 N5 C41 O7 . . 179.39(13)
C45 N5 C41 C42 . . -0.5(2)
C45 N5 C40 C39 . . -102.07(14)
C45 C44 C43 C43 . 2_577 179.00(14)
C45 C44 C43 C42 . . -1.8(2)
C45 C44 C46 C47 . . -177.95(13)
C42 C47 C46 C44 2_577 . -1.3(2)
C39 N4 C48 C49 . . 61.96(16)
C48 N4 C39 C40 . . 71.72(15)
C48 C49 C50 C51 . . -179.45(13)
C48 C49 C54 C53 . . 178.52(13)
C40 N5 C41 O7 . . 0.03(19)
C40 N5 C41 C42 . . -179.86(12)
C40 N5 C45 O8 . . -3.64(19)
C40 N5 C45 C44 . . 176.80(11)
C50 C49 C48 N4 . . -93.61(16)
C50 C49 C54 C53 . . -0.2(2)
C50 C51 C52 C53 . . -0.3(2)
C37 C38 C29 S2 . . -10.89(19)
C37 C38 C29 C30 . . 173.93(14)
C37 C38 C33 C32 . . -171.33(13)
C37 C38 C33 C34 . . 7.05(19)
C37 C36 C35 C34 . . 2.9(2)
C58 C57 C62 C61 . . 1.3(2)
C31 C32 C33 C38 . . -4.4(2)
C31 C32 C33 C34 . . 177.27(13)
C61 C60 C59 C58 . . 0.8(2)
C54 C49 C48 N4 . . 87.67(16)
C54 C49 C50 C51 . . -0.7(2)
C54 C53 C52 C51 . . -0.7(2)
C33 C38 C29 S2 . . 170.02(10)
C33 C38 C29 C30 . . -5.2(2)
C33 C38 C37 C36 . . -1.5(2)
C33 C32 C31 C30 . . -2.1(2)
C33 C34 C35 C36 . . 2.7(2)
C56 N6 C34 C33 . . 161.71(13)
C56 N6 C34 C35 . . -15.7(2)
C35 C36 C37 C38 . . -3.5(2)
C35 C34 C33 C38 . . -7.6(2)
C35 C34 C33 C32 . . 170.71(13)
C52 C51 C50 C49 . . 1.0(2)
C55 N6 C34 C33 . . -70.03(17)
C55 N6 C34 C35 . . 112.59(17)
Cl3 C63 C64 Cl4 . . 0.69(19)
Cl3 C63 C64 C65 . . -179.71(13)
Cl3 C63 C68 C67 . . 179.29(13)
C64 C63 C68 C67 . . -1.2(2)
C64 C65 C66 C67 . . -0.9(3)
C68 C63 C64 Cl4 . . -178.84(12)
C68 C63 C64 C65 . . 0.8(2)
C68 C67 C66 C65 . . 0.5(3)
C66 C65 C64 Cl4 . . 179.88(13)
C66 C65 C64 C63 . . 0.3(2)
C66 C67 C68 C63 . . 0.5(3)

_cod_database_fobs_code 2241860
